data_2208234
loop_
_publ_author_name
'Jing, Zuo-Liang'
'Zhang, Qiao-Zhen'
'Jia, Jia'
'Yu, Ming'

_publ_section_title
;
 2-Methyl-6-nitroaniline
;
_journal_coeditor_code AT2002
_journal_issue 3
_journal_name_full 'Acta Crystallographica Section E'
_journal_page_first o1155
_journal_page_last o1156
_journal_paper_doi 10.1107/S1600536806006179
_journal_volume 62
_journal_year 2006
_chemical_formula_iupac 'C7 H8 N2 O2'
_chemical_formula_moiety 'C7 H8 N2 O2'
_chemical_formula_sum 'C7 H8 N2 O2'
_chemical_formula_weight 152.15
_chemical_name_systematic
;
2-Methyl-6-nitroaniline
;
_space_group_IT_number 14
_symmetry_cell_setting monoclinic
_symmetry_space_group_name_Hall '-P 2ybc'
_symmetry_space_group_name_H-M 'P 1 21/c 1'
_atom_sites_solution_hydrogens geom
_atom_sites_solution_primary direct
_atom_sites_solution_secondary difmap
_audit_creation_method SHELXL-97
_cell_angle_alpha 90.00
_cell_angle_beta 103.814(2)
_cell_angle_gamma 90.00
_cell_formula_units_Z 8
_cell_length_a 8.9844(16)
_cell_length_b 11.359(2)
_cell_length_c 14.785(3)
_cell_measurement_reflns_used 2333
_cell_measurement_temperature 294(2)
_cell_measurement_theta_max 23.41
_cell_measurement_theta_min 2.94
_cell_volume 1465.2(5)
_computing_cell_refinement 'SAINT (Bruker, 1999)'
_computing_data_collection 'SMART (Bruker, 1999)'
_computing_data_reduction SAINT
_computing_molecular_graphics 'SHELXTL (Bruker, 1997)'
_computing_publication_material SHELXTL
_computing_structure_refinement 'SHELXL97 (Sheldrick, 1997)'
_computing_structure_solution 'SHELXS97 (Sheldrick, 1997)'
_diffrn_ambient_temperature 294(2)
_diffrn_measured_fraction_theta_full 0.998
_diffrn_measured_fraction_theta_max 0.998
_diffrn_measurement_device_type 'Bruker SMART CCD area-detector'
_diffrn_measurement_method '\f and \w'
_diffrn_radiation_monochromator graphite
_diffrn_radiation_source 'fine-focus sealed tube'
_diffrn_radiation_type MoK\a
_diffrn_radiation_wavelength 0.71073
_diffrn_reflns_av_R_equivalents 0.0144
_diffrn_reflns_av_sigmaI/netI 0.0175
_diffrn_reflns_limit_h_max 10
_diffrn_reflns_limit_h_min -9
_diffrn_reflns_limit_k_max 13
_diffrn_reflns_limit_k_min -13
_diffrn_reflns_limit_l_max 17
_diffrn_reflns_limit_l_min -15
_diffrn_reflns_number 7772
_diffrn_reflns_theta_full 25.03
_diffrn_reflns_theta_max 25.03
_diffrn_reflns_theta_min 2.29
_diffrn_standards_number 0
_exptl_absorpt_coefficient_mu 0.104
_exptl_absorpt_correction_T_max 0.9856
_exptl_absorpt_correction_T_min 0.9684
_exptl_absorpt_correction_type multi-scan
_exptl_absorpt_process_details '(SADABS; Sheldrick, 1996)'
_exptl_crystal_colour yellow
_exptl_crystal_density_diffrn 1.380
_exptl_crystal_density_method 'not measured'
_exptl_crystal_description block
_exptl_crystal_F_000 640
_exptl_crystal_size_max 0.22
_exptl_crystal_size_mid 0.16
_exptl_crystal_size_min 0.14
_refine_diff_density_max 0.111
_refine_diff_density_min -0.170
_refine_ls_extinction_method none
_refine_ls_goodness_of_fit_ref 1.037
_refine_ls_hydrogen_treatment mixed
_refine_ls_matrix_type full
_refine_ls_number_parameters 217
_refine_ls_number_reflns 2589
_refine_ls_number_restraints 0
_refine_ls_restrained_S_all 1.037
_refine_ls_R_factor_all 0.0513
_refine_ls_R_factor_gt 0.0371
_refine_ls_shift/su_max 0.000
_refine_ls_shift/su_mean 0.000
_refine_ls_structure_factor_coef Fsqd
_refine_ls_weighting_details 'calc w=1/[\s^2^(Fo^2^)+(0.0597P)^2^+0.1509P] where P=(Fo^2^+2Fc^2^)/3'
_refine_ls_weighting_scheme calc
_refine_ls_wR_factor_gt 0.0986
_refine_ls_wR_factor_ref 0.1074
_reflns_number_gt 1931
_reflns_number_total 2589
_reflns_threshold_expression I>2\s(I)
_cod_data_source_file at2002.cif
_cod_data_source_block I
_cod_depositor_comments
;
The following automatic conversions were performed:
'_symmetry_cell_setting' value 'Monoclinic' changed to 'monoclinic'
according to '/home/saulius/struct/CIF-dictionaries/cif_core.dic'
dictionary named 'cif_core.dic' version 2.4.1 from 2010-06-29.

Automatic conversion script
Id: cif_fix_enum 1527 2010-12-29 10:47:43Z saulius 

The following automatic conversions were performed:

'_symmetry_cell_setting' value 'Monoclinic' changed to 'monoclinic'
according to /home/saulius/struct/CIF-dictionaries/cif_core.dic
dictionary named 'cif_core.dic' version 2.4.1 from 2010-06-29.

Automatic conversion script
Id: cif_fix_values 1715 2011-07-08 13:25:40Z adriana 
;
_cod_original_cell_volume 1465.1(5)
_cod_original_sg_symbol_H-M 'P 21/c'
_cod_database_code 2208234

loop_
_symmetry_equiv_pos_as_xyz
'x, y, z'
'-x, y+1/2, -z+1/2'
'-x, -y, -z'
'x, -y-1/2, z-1/2'

loop_
_atom_site_type_symbol
_atom_site_label
_atom_site_fract_x
_atom_site_fract_y
_atom_site_fract_z
_atom_site_U_iso_or_equiv
_atom_site_adp_type
_atom_site_calc_flag
_atom_site_refinement_flags
_atom_site_occupancy
O O1 0.28792(14) 0.54144(11) 0.41093(8) 0.0733(4) Uani d . 1
O O2 0.37257(15) 0.56793(12) 0.55800(8) 0.0800(4) Uani d . 1
O O3 0.8289(2) 0.99462(14) 0.60405(10) 0.1025(5) Uani d . 1
O O4 0.64899(17) 0.87510(15) 0.61259(9) 0.0954(5) Uani d . 1
N N1 0.28697(15) 0.51650(11) 0.49186(9) 0.0551(3) Uani d . 1
N N2 0.25384(19) 0.45531(14) 0.67751(10) 0.0657(4) Uani d . 1
H H2A 0.325(2) 0.5098(17) 0.6686(14) 0.088(6) Uiso d . 1
H H2B 0.246(2) 0.4356(18) 0.7308(16) 0.093(7) Uiso d . 1
N N3 0.72369(18) 0.93022(13) 0.56607(10) 0.0694(4) Uani d . 1
N N4 0.48473(19) 0.77306(16) 0.46317(12) 0.0755(5) Uani d . 1
H H4A 0.515(3) 0.776(2) 0.5342(18) 0.127(8) Uiso d . 1
H H4B 0.425(2) 0.7185(16) 0.4276(13) 0.076(6) Uiso d . 1
C C1 0.0331(2) 0.29133(16) 0.70392(11) 0.0688(5) Uani d . 1
H H1A -0.0453 0.2325 0.6986 0.103 Uiso calc R 1
H H1B 0.0024 0.3614 0.7309 0.103 Uiso calc R 1
H H1C 0.1270 0.2623 0.7429 0.103 Uiso calc R 1
C C2 0.05660(17) 0.31901(12) 0.60917(10) 0.0502(4) Uani d . 1
C C3 0.16933(16) 0.40320(12) 0.60046(9) 0.0453(3) Uani d . 1
C C4 0.18314(15) 0.42848(12) 0.50911(9) 0.0452(3) Uani d . 1
C C5 0.09387(18) 0.37194(13) 0.43156(10) 0.0550(4) Uani d . 1
H H5 0.1064 0.3897 0.3724 0.066 Uiso calc R 1
C C6 -0.0115(2) 0.29084(14) 0.44216(11) 0.0639(4) Uani d . 1
H H6 -0.0713 0.2524 0.3906 0.077 Uiso calc R 1
C C7 -0.02885(19) 0.26593(13) 0.53135(12) 0.0607(4) Uani d . 1
H H7 -0.1019 0.2107 0.5380 0.073 Uiso calc R 1
C C8 0.4243(2) 0.75291(17) 0.26788(13) 0.0776(5) Uani d . 1
H H8A 0.4214 0.7584 0.2027 0.116 Uiso calc R 1
H H8B 0.3266 0.7756 0.2780 0.116 Uiso calc R 1
H H8C 0.4467 0.6733 0.2885 0.116 Uiso calc R 1
C C9 0.54645(16) 0.83340(13) 0.32171(10) 0.0514(4) Uani d . 1
C C10 0.63353(17) 0.89972(14) 0.27732(11) 0.0579(4) Uani d . 1
H H10 0.6151 0.8953 0.2128 0.069 Uiso calc R 1
C C11 0.74836(19) 0.97342(14) 0.32481(12) 0.0628(4) Uani d . 1
H H11 0.8065 1.0170 0.2925 0.075 Uiso calc R 1
C C12 0.77552(19) 0.98172(13) 0.41864(12) 0.0602(4) Uani d . 1
H H12 0.8529 1.0308 0.4511 0.072 Uiso calc R 1
C C13 0.68729(17) 0.91653(13) 0.46679(10) 0.0514(4) Uani d . 1
C C14 0.57157(16) 0.83944(12) 0.42012(10) 0.0496(4) Uani d . 1

loop_
_atom_site_aniso_label
_atom_site_aniso_U_11
_atom_site_aniso_U_22
_atom_site_aniso_U_33
_atom_site_aniso_U_12
_atom_site_aniso_U_13
_atom_site_aniso_U_23
O1 0.0855(9) 0.0889(9) 0.0522(7) -0.0110(7) 0.0299(6) 0.0102(6)
O2 0.0809(8) 0.0968(9) 0.0590(7) -0.0363(7) 0.0103(6) 0.0030(7)
O3 0.1262(13) 0.1014(11) 0.0636(9) -0.0324(10) -0.0095(8) -0.0131(7)
O4 0.1006(10) 0.1383(13) 0.0502(7) -0.0117(9) 0.0235(7) 0.0033(8)
N1 0.0574(8) 0.0626(8) 0.0474(8) -0.0022(6) 0.0170(6) 0.0054(6)
N2 0.0795(10) 0.0767(10) 0.0375(8) -0.0159(8) 0.0075(7) 0.0047(7)
N3 0.0793(10) 0.0752(10) 0.0502(8) 0.0042(8) 0.0088(8) 0.0003(7)
N4 0.0739(10) 0.0901(11) 0.0644(10) -0.0252(9) 0.0205(8) 0.0114(9)
C1 0.0792(12) 0.0713(11) 0.0634(11) -0.0009(9) 0.0320(9) 0.0128(8)
C2 0.0582(9) 0.0451(8) 0.0507(9) 0.0070(7) 0.0198(7) 0.0060(6)
C3 0.0492(8) 0.0463(8) 0.0403(8) 0.0067(6) 0.0103(6) 0.0035(6)
C4 0.0500(8) 0.0451(8) 0.0423(8) 0.0038(6) 0.0143(6) 0.0025(6)
C5 0.0693(10) 0.0546(9) 0.0421(8) 0.0038(8) 0.0152(7) -0.0036(7)
C6 0.0767(11) 0.0580(9) 0.0542(10) -0.0079(8) 0.0101(8) -0.0128(8)
C7 0.0666(10) 0.0488(8) 0.0691(11) -0.0077(7) 0.0208(9) -0.0040(8)
C8 0.0716(11) 0.0872(13) 0.0674(11) -0.0170(10) 0.0034(9) -0.0056(10)
C9 0.0489(8) 0.0542(8) 0.0490(9) 0.0005(7) 0.0075(7) 0.0030(7)
C10 0.0616(10) 0.0669(10) 0.0453(8) 0.0037(8) 0.0130(7) 0.0099(7)
C11 0.0663(10) 0.0626(10) 0.0623(10) -0.0068(8) 0.0205(8) 0.0158(8)
C12 0.0610(10) 0.0501(9) 0.0665(11) -0.0092(7) 0.0092(8) 0.0034(7)
C13 0.0573(9) 0.0509(8) 0.0442(8) 0.0034(7) 0.0086(7) 0.0020(6)
C14 0.0491(8) 0.0517(8) 0.0492(9) 0.0026(7) 0.0138(7) 0.0087(6)

loop_
_atom_type_symbol
_atom_type_description
_atom_type_scat_dispersion_real
_atom_type_scat_dispersion_imag
_atom_type_scat_source
C C 0.0033 0.0016 'International Tables Vol C Tables 4.2.6.8 and 6.1.1.4'
H H 0.0000 0.0000 'International Tables Vol C Tables 4.2.6.8 and 6.1.1.4'
N N 0.0061 0.0033 'International Tables Vol C Tables 4.2.6.8 and 6.1.1.4'
O O 0.0106 0.0060 'International Tables Vol C Tables 4.2.6.8 and 6.1.1.4'

loop_
_geom_angle_atom_site_label_1
_geom_angle_atom_site_label_2
_geom_angle_atom_site_label_3
_geom_angle
_geom_angle_publ_flag
O1 N1 O2 120.81(13) yes
O1 N1 C4 119.33(13) yes
O2 N1 C4 119.86(12) yes
C3 N2 H2A 116.4(13) yes
C3 N2 H2B 121.4(14) yes
H2A N2 H2B 122.0(19) yes
O3 N3 O4 120.65(15) yes
O3 N3 C13 119.87(16) yes
O4 N3 C13 119.47(15) yes
C14 N4 H4A 115.3(14) ?
C14 N4 H4B 116.0(12) ?
H4A N4 H4B 126.7(18) ?
C2 C1 H1A 109.5 ?
C2 C1 H1B 109.5 ?
H1A C1 H1B 109.5 ?
C2 C1 H1C 109.5 ?
H1A C1 H1C 109.5 ?
H1B C1 H1C 109.5 ?
C7 C2 C3 119.44(13) ?
C7 C2 C1 121.31(14) ?
C3 C2 C1 119.24(14) ?
N2 C3 C4 123.94(14) yes
N2 C3 C2 119.31(14) yes
C4 C3 C2 116.74(13) ?
C5 C4 C3 121.93(13) ?
C5 C4 N1 116.63(12) ?
C3 C4 N1 121.42(13) ?
C6 C5 C4 119.98(14) ?
C6 C5 H5 120.0 ?
C4 C5 H5 120.0 ?
C5 C6 C7 119.08(15) ?
C5 C6 H6 120.5 ?
C7 C6 H6 120.5 ?
C2 C7 C6 122.81(15) ?
C2 C7 H7 118.6 ?
C6 C7 H7 118.6 ?
C9 C8 H8A 109.5 ?
C9 C8 H8B 109.5 ?
H8A C8 H8B 109.5 ?
C9 C8 H8C 109.5 ?
H8A C8 H8C 109.5 ?
H8B C8 H8C 109.5 ?
C10 C9 C14 119.86(14) ?
C10 C9 C8 120.83(15) ?
C14 C9 C8 119.31(14) ?
C9 C10 C11 122.33(15) ?
C9 C10 H10 118.8 ?
C11 C10 H10 118.8 ?
C12 C11 C10 119.52(15) ?
C12 C11 H11 120.2 ?
C10 C11 H11 120.2 ?
C11 C12 C13 119.99(15) ?
C11 C12 H12 120.0 ?
C13 C12 H12 120.0 ?
C12 C13 C14 121.50(14) ?
C12 C13 N3 116.46(14) ?
C14 C13 N3 122.03(14) ?
N4 C14 C13 124.00(15) ?
N4 C14 C9 119.23(15) ?
C13 C14 C9 116.77(13) ?

loop_
_geom_bond_atom_site_label_1
_geom_bond_atom_site_label_2
_geom_bond_distance
_geom_bond_publ_flag
O1 N1 1.2316(17) yes
O2 N1 1.2368(17) yes
O3 N3 1.2208(19) yes
O4 N3 1.2393(19) yes
N1 C4 1.4312(18) yes
N2 C3 1.346(2) yes
N2 H2A 0.92(2) yes
N2 H2B 0.84(2) yes
N3 C13 1.434(2) yes
N4 C14 1.349(2) yes
N4 H4A 1.02(3) yes
N4 H4B 0.902(19) yes
C1 C2 1.499(2) ?
C1 H1A 0.9600 ?
C1 H1B 0.9600 ?
C1 H1C 0.9600 ?
C2 C7 1.362(2) ?
C2 C3 1.421(2) ?
C3 C4 1.4149(19) ?
C4 C5 1.390(2) ?
C5 C6 1.357(2) ?
C5 H5 0.9300 ?
C6 C7 1.393(2) ?
C6 H6 0.9300 ?
C7 H7 0.9300 ?
C8 C9 1.502(2) ?
C8 H8A 0.9600 ?
C8 H8B 0.9600 ?
C8 H8C 0.9600 ?
C9 C10 1.362(2) ?
C9 C14 1.420(2) ?
C10 C11 1.383(2) ?
C10 H10 0.9300 ?
C11 C12 1.353(2) ?
C11 H11 0.9300 ?
C12 C13 1.397(2) ?
C12 H12 0.9300 ?
C13 C14 1.408(2) ?

loop_
_geom_hbond_atom_site_label_D
_geom_hbond_atom_site_label_H
_geom_hbond_atom_site_label_A
_geom_hbond_site_symmetry_A
_geom_hbond_distance_DH
_geom_hbond_distance_HA
_geom_hbond_distance_DA
_geom_hbond_angle_DHA
_geom_hbond_publ_flag
N4 H4B O1 . 0.902(19) 2.341(19) 3.161(2) 151.2(16) yes
N4 H4A O4 . 1.02(3) 1.84(2) 2.616(2) 130(2) yes
N2 H2B O4 2_646 0.84(2) 2.38(2) 3.151(2) 152.6(18) yes
N2 H2A N1 . 0.92(2) 2.55(2) 2.915(2) 103.8(14) yes
N2 H2A O2 . 0.92(2) 1.90(2) 2.607(2) 131.4(17) yes

loop_
_geom_torsion_atom_site_label_1
_geom_torsion_atom_site_label_2
_geom_torsion_atom_site_label_3
_geom_torsion_atom_site_label_4
_geom_torsion
C7 C2 C3 N2 -179.85(14)
C1 C2 C3 N2 0.8(2)
C7 C2 C3 C4 1.3(2)
C1 C2 C3 C4 -178.07(13)
N2 C3 C4 C5 179.65(14)
C2 C3 C4 C5 -1.6(2)
N2 C3 C4 N1 -2.3(2)
C2 C3 C4 N1 176.52(12)
O1 N1 C4 C5 3.1(2)
O2 N1 C4 C5 -178.11(14)
O1 N1 C4 C3 -175.05(13)
O2 N1 C4 C3 3.7(2)
C3 C4 C5 C6 0.8(2)
N1 C4 C5 C6 -177.38(14)
C4 C5 C6 C7 0.3(2)
C3 C2 C7 C6 -0.3(2)
C1 C2 C7 C6 179.04(15)
C5 C6 C7 C2 -0.5(3)
C14 C9 C10 C11 0.5(2)
C8 C9 C10 C11 -179.06(16)
C9 C10 C11 C12 -0.7(3)
C10 C11 C12 C13 -0.3(3)
C11 C12 C13 C14 1.4(2)
C11 C12 C13 N3 179.88(15)
O3 N3 C13 C12 -1.3(2)
O4 N3 C13 C12 179.67(15)
O3 N3 C13 C14 177.17(16)
O4 N3 C13 C14 -1.9(2)
C12 C13 C14 N4 178.90(16)
N3 C13 C14 N4 0.5(2)
C12 C13 C14 C9 -1.5(2)
N3 C13 C14 C9 -179.88(13)
C10 C9 C14 N4 -179.85(15)
C8 C9 C14 N4 -0.3(2)
C10 C9 C14 C13 0.5(2)
C8 C9 C14 C13 -179.87(14)

loop_
_cod_related_entry_id
_cod_related_entry_database
_cod_related_entry_code
1 ChemSpider 10824
